data_2233469
loop_
_publ_author_name
'Yoon, Yeong Keng'
'Ali, Mohamed Ashraf'
'Choon, Tan Soo'
'Asik, Safra Izuani Jama'
'Razak, Ibrahim Abdul'

_publ_section_title
;
 Ethyl
 2-(4-methoxyphenyl)-1-[3-(2-oxopyrrolidin-1-yl)propyl]-1<i>H</i>-benzimidazole-5-carboxylate
;
_journal_coeditor_code HB6575
_journal_issue 2
_journal_name_full 'Acta Crystallographica Section E'
_journal_page_first o308
_journal_page_last o309
_journal_paper_doi 10.1107/S1600536811055966
_journal_volume 68
_journal_year 2012
_chemical_formula_iupac 'C24 H27 N3 O4'
_chemical_formula_moiety 'C24 H27 N3 O4'
_chemical_formula_sum 'C24 H27 N3 O4'
_chemical_formula_weight 421.49
_chemical_name_systematic
;
Ethyl 2-(4-methoxyphenyl)-1-[3-(2-oxopyrrolidin-1-yl)propyl]-1<i>H</i>-
benzimidazole-5-carboxylate
;
_space_group_IT_number 2
_symmetry_cell_setting triclinic
_symmetry_space_group_name_Hall '-P 1'
_symmetry_space_group_name_H-M 'P -1'
_atom_sites_solution_hydrogens geom
_atom_sites_solution_primary direct
_atom_sites_solution_secondary difmap
_audit_creation_method SHELXL-97
_cell_angle_alpha 86.1620(10)
_cell_angle_beta 80.9170(10)
_cell_angle_gamma 88.2750(10)
_cell_formula_units_Z 4
_cell_length_a 10.7455(3)
_cell_length_b 12.2235(3)
_cell_length_c 16.1967(4)
_cell_measurement_reflns_used 9863
_cell_measurement_temperature 100.0(10)
_cell_measurement_theta_max 32.78
_cell_measurement_theta_min 2.52
_cell_volume 2095.60(9)
_computing_cell_refinement 'SAINT (Bruker, 2009)'
_computing_data_collection 'APEX2 (Bruker, 2009)'
_computing_data_reduction 'SAINT (Bruker, 2009)'
_computing_molecular_graphics 'SHELXTL (Sheldrick, 2008)'
_computing_publication_material
;
SHELXTL (Sheldrick, 2008) and PLATON (Spek, 2009)
;
_computing_structure_refinement 'SHELXTL (Sheldrick, 2008)'
_computing_structure_solution 'SHELXTL (Sheldrick, 2008)'
_diffrn_ambient_temperature 100
_diffrn_measured_fraction_theta_full 0.998
_diffrn_measured_fraction_theta_max 0.998
_diffrn_measurement_device_type 'Bruker SMART APEXII CCD'
_diffrn_measurement_method '\f and \w scans'
_diffrn_radiation_monochromator graphite
_diffrn_radiation_source 'fine-focus sealed tube'
_diffrn_radiation_type MoK\a
_diffrn_radiation_wavelength 0.71073
_diffrn_reflns_av_R_equivalents 0.0263
_diffrn_reflns_av_sigmaI/netI 0.0239
_diffrn_reflns_limit_h_max 14
_diffrn_reflns_limit_h_min -14
_diffrn_reflns_limit_k_max 16
_diffrn_reflns_limit_k_min -16
_diffrn_reflns_limit_l_max 22
_diffrn_reflns_limit_l_min -22
_diffrn_reflns_number 47137
_diffrn_reflns_theta_full 29.00
_diffrn_reflns_theta_max 29.00
_diffrn_reflns_theta_min 1.28
_diffrn_standards_number 0
_exptl_absorpt_coefficient_mu 0.092
_exptl_absorpt_correction_T_max 0.9872
_exptl_absorpt_correction_T_min 0.9353
_exptl_absorpt_correction_type multi-scan
_exptl_absorpt_process_details '(<i>SADABS</i>; Bruker, 2009)'
_exptl_crystal_colour yellow
_exptl_crystal_density_diffrn 1.336
_exptl_crystal_density_method 'not measured'
_exptl_crystal_description plate
_exptl_crystal_F_000 896
_exptl_crystal_size_max 0.74
_exptl_crystal_size_mid 0.43
_exptl_crystal_size_min 0.14
_refine_diff_density_max 0.458
_refine_diff_density_min -0.271
_refine_ls_extinction_method none
_refine_ls_goodness_of_fit_ref 1.017
_refine_ls_hydrogen_treatment constr
_refine_ls_matrix_type full
_refine_ls_number_parameters 573
_refine_ls_number_reflns 11119
_refine_ls_number_restraints 0
_refine_ls_restrained_S_all 1.017
_refine_ls_R_factor_all 0.0523
_refine_ls_R_factor_gt 0.0443
_refine_ls_shift/su_max_lt 0.001
_refine_ls_shift/su_mean 0.000
_refine_ls_structure_factor_coef Fsqd
_refine_ls_weighting_details 'calc w=1/[\s^2^(Fo^2^)+(0.0777P)^2^+0.7090P] where P=(Fo^2^+2Fc^2^)/3'
_refine_ls_weighting_scheme calc
_refine_ls_wR_factor_gt 0.1252
_refine_ls_wR_factor_ref 0.1329
_reflns_number_gt 9491
_reflns_number_total 11119
_reflns_threshold_expression I>2\s(I)
_cod_data_source_file hb6575.cif
_cod_data_source_block I
_cod_database_code 2233469
_cod_database_fobs_code 2233469

loop_
_symmetry_equiv_pos_as_xyz
'x, y, z'
'-x, -y, -z'

loop_
_atom_site_type_symbol
_atom_site_label
_atom_site_fract_x
_atom_site_fract_y
_atom_site_fract_z
_atom_site_U_iso_or_equiv
_atom_site_adp_type
_atom_site_calc_flag
_atom_site_refinement_flags
_atom_site_occupancy
_atom_site_symmetry_multiplicity
_atom_site_disorder_assembly
_atom_site_disorder_group
O O1A 0.43138(8) 0.57270(7) 0.36306(6) 0.0251(2) Uani d . 1 1 . .
O O2A 0.55442(8) 0.43980(7) 0.41340(6) 0.02447(19) Uani d . 1 1 . .
O O3A -0.31842(9) 0.15173(7) 0.21854(6) 0.02455(19) Uani d . 1 1 . .
O O4A 0.02719(8) -0.37276(7) 0.40345(6) 0.02395(19) Uani d . 1 1 . .
N N1A 0.27573(9) 0.09583(8) 0.39577(6) 0.01564(19) Uani d . 1 1 . .
N N2A 0.09660(8) 0.16243(7) 0.35276(6) 0.01339(18) Uani d . 1 1 . .
N N3A -0.30856(9) 0.11955(8) 0.35853(6) 0.01669(19) Uani d . 1 1 . .
C C1A 0.28242(10) 0.20905(9) 0.38208(7) 0.0144(2) Uani d . 1 1 . .
C C2A 0.37755(10) 0.28003(9) 0.39205(7) 0.0164(2) Uani d . 1 1 . .
H H2AA 0.4525 0.2530 0.4112 0.020 Uiso calc R 1 1 . .
C C3A 0.35928(10) 0.39193(9) 0.37303(7) 0.0157(2) Uani d . 1 1 . .
C C4A 0.24819(10) 0.43191(9) 0.34413(7) 0.0159(2) Uani d . 1 1 . .
H H4AA 0.2390 0.5083 0.3308 0.019 Uiso calc R 1 1 . .
C C5A 0.15220(10) 0.36284(9) 0.33465(7) 0.0149(2) Uani d . 1 1 . .
H H5AA 0.0773 0.3899 0.3155 0.018 Uiso calc R 1 1 . .
C C6A 0.17139(10) 0.25157(9) 0.35475(7) 0.0134(2) Uani d . 1 1 . .
C C7A 0.16384(10) 0.07135(9) 0.37803(7) 0.0144(2) Uani d . 1 1 . .
C C8A 0.11945(10) -0.04209(9) 0.38429(7) 0.0150(2) Uani d . 1 1 . .
C C9A -0.00483(10) -0.07252(9) 0.41281(7) 0.0165(2) Uani d . 1 1 . .
H H9AA -0.0670 -0.0172 0.4273 0.020 Uiso calc R 1 1 . .
C C10A -0.04016(11) -0.18211(9) 0.42064(7) 0.0169(2) Uani d . 1 1 . .
H H10A -0.1252 -0.2009 0.4405 0.020 Uiso calc R 1 1 . .
C C11A 0.05013(11) -0.26363(9) 0.39907(7) 0.0174(2) Uani d . 1 1 . .
C C12A 0.17569(11) -0.23495(10) 0.37145(8) 0.0207(2) Uani d . 1 1 . .
H H12A 0.2378 -0.2905 0.3575 0.025 Uiso calc R 1 1 . .
C C13A 0.20951(11) -0.12620(9) 0.36439(8) 0.0186(2) Uani d . 1 1 . .
H H13A 0.2951 -0.1078 0.3458 0.022 Uiso calc R 1 1 . .
C C14A 0.45920(11) 0.46763(9) 0.38589(8) 0.0184(2) Uani d . 1 1 . .
C C15A 0.52194(12) 0.65402(10) 0.37453(9) 0.0266(3) Uani d . 1 1 . .
H H15A 0.5595 0.6327 0.4254 0.032 Uiso calc R 1 1 . .
H H15B 0.4785 0.7260 0.3825 0.032 Uiso calc R 1 1 . .
C C16A 0.62410(13) 0.66355(11) 0.29988(9) 0.0290(3) Uani d . 1 1 . .
H H16A 0.6802 0.7230 0.3064 0.043 Uiso calc R 1 1 . .
H H16B 0.5863 0.6794 0.2490 0.043 Uiso calc R 1 1 . .
H H16C 0.6725 0.5944 0.2954 0.043 Uiso calc R 1 1 . .
C C17A -0.02866(10) 0.17174(9) 0.32769(7) 0.0142(2) Uani d . 1 1 . .
H H17A -0.0535 0.0991 0.3129 0.017 Uiso calc R 1 1 . .
H H17B -0.0257 0.2228 0.2774 0.017 Uiso calc R 1 1 . .
C C18A -0.12686(10) 0.21337(9) 0.39798(7) 0.0153(2) Uani d . 1 1 . .
H H18A -0.1299 0.1619 0.4481 0.018 Uiso calc R 1 1 . .
H H18B -0.1012 0.2856 0.4130 0.018 Uiso calc R 1 1 . .
C C19A -0.25791(10) 0.22453(9) 0.37307(8) 0.0168(2) Uani d . 1 1 . .
H H19A -0.3158 0.2593 0.4180 0.020 Uiso calc R 1 1 . .
H H19B -0.2539 0.2733 0.3214 0.020 Uiso calc R 1 1 . .
C C20A -0.35991(13) 0.04285(10) 0.42742(8) 0.0249(3) Uani d . 1 1 . .
H H20A -0.4395 0.0717 0.4586 0.030 Uiso calc R 1 1 . .
H H20B -0.2989 0.0268 0.4667 0.030 Uiso calc R 1 1 . .
C C21A -0.38274(14) -0.05892(10) 0.38240(8) 0.0273(3) Uani d . 1 1 . .
H H21A -0.3070 -0.1076 0.3755 0.033 Uiso calc R 1 1 . .
H H21B -0.4549 -0.1007 0.4134 0.033 Uiso calc R 1 1 . .
C C22A -0.41136(12) -0.01174(10) 0.29818(8) 0.0224(2) Uani d . 1 1 . .
H H22A -0.5030 0.0015 0.2998 0.027 Uiso calc R 1 1 . .
H H22B -0.3806 -0.0617 0.2534 0.027 Uiso calc R 1 1 . .
C C23A -0.34068(10) 0.09538(9) 0.28431(8) 0.0170(2) Uani d . 1 1 . .
C C24A -0.09938(12) -0.40763(10) 0.43130(8) 0.0243(3) Uani d . 1 1 . .
H H24A -0.1026 -0.4875 0.4300 0.037 Uiso calc R 1 1 . .
H H24B -0.1550 -0.3729 0.3943 0.037 Uiso calc R 1 1 . .
H H24C -0.1271 -0.3863 0.4887 0.037 Uiso calc R 1 1 . .
O O1B 0.11742(8) 0.00048(7) 0.14833(6) 0.02285(19) Uani d . 1 1 . .
O O2B 0.00913(9) 0.12746(7) 0.07933(6) 0.0249(2) Uani d . 1 1 . .
O O3B 0.89232(9) 0.42845(7) 0.26430(6) 0.02442(19) Uani d . 1 1 . .
O O4B 0.52357(8) 0.94651(7) 0.10398(6) 0.02073(18) Uani d . 1 1 . .
N N1B 0.26036(9) 0.47944(7) 0.11609(6) 0.01480(18) Uani d . 1 1 . .
N N2B 0.44823(8) 0.41675(7) 0.14796(6) 0.01313(18) Uani d . 1 1 . .
N N3B 0.85576(9) 0.46961(8) 0.12995(6) 0.01700(19) Uani d . 1 1 A .
C C1B 0.25893(10) 0.36593(9) 0.12809(7) 0.0135(2) Uani d . 1 1 . .
C C2B 0.16548(10) 0.29273(9) 0.11952(7) 0.0143(2) Uani d . 1 1 . .
H H2BA 0.0873 0.3181 0.1042 0.017 Uiso calc R 1 1 . .
C C3B 0.19026(10) 0.18126(9) 0.13407(7) 0.0144(2) Uani d . 1 1 . .
C C4B 0.30537(10) 0.14328(9) 0.15872(7) 0.0150(2) Uani d . 1 1 . .
H H4BA 0.3179 0.0670 0.1707 0.018 Uiso calc R 1 1 . .
C C5B 0.40013(10) 0.21455(9) 0.16585(7) 0.0148(2) Uani d . 1 1 . .
H H5BA 0.4780 0.1891 0.1815 0.018 Uiso calc R 1 1 . .
C C6B 0.37524(10) 0.32567(9) 0.14884(7) 0.0130(2) Uani d . 1 1 . .
C C7B 0.37424(10) 0.50635(9) 0.12798(7) 0.0137(2) Uani d . 1 1 . .
C C8B 0.41785(10) 0.61994(9) 0.12023(7) 0.0141(2) Uani d . 1 1 . .
C C9B 0.53045(10) 0.65103(9) 0.07059(7) 0.0154(2) Uani d . 1 1 . .
H H9BA 0.5820 0.5969 0.0416 0.018 Uiso calc R 1 1 . .
C C10B 0.56981(10) 0.75954(9) 0.06227(7) 0.0156(2) Uani d . 1 1 . .
H H10B 0.6469 0.7791 0.0279 0.019 Uiso calc R 1 1 . .
C C11B 0.49422(11) 0.83879(9) 0.10526(7) 0.0161(2) Uani d . 1 1 . .
C C12B 0.37896(11) 0.80928(9) 0.15378(8) 0.0208(2) Uani d . 1 1 . .
H H12B 0.3266 0.8636 0.1820 0.025 Uiso calc R 1 1 . .
C C13B 0.34122(11) 0.70155(9) 0.16080(8) 0.0192(2) Uani d . 1 1 . .
H H13B 0.2626 0.6825 0.1934 0.023 Uiso calc R 1 1 . .
C C14B 0.09513(11) 0.10324(9) 0.11753(7) 0.0166(2) Uani d . 1 1 . .
C C15B 0.03339(12) -0.08339(10) 0.13095(9) 0.0244(3) Uani d . 1 1 . .
H H15C 0.0753 -0.1563 0.1352 0.029 Uiso calc R 1 1 . .
H H15D 0.0149 -0.0700 0.0731 0.029 Uiso calc R 1 1 . .
C C16B -0.08748(13) -0.08261(11) 0.19151(9) 0.0287(3) Uani d . 1 1 . .
H H16D -0.1410 -0.1416 0.1802 0.043 Uiso calc R 1 1 . .
H H16E -0.1314 -0.0119 0.1850 0.043 Uiso calc R 1 1 . .
H H16F -0.0690 -0.0938 0.2489 0.043 Uiso calc R 1 1 . .
C C17B 0.57713(10) 0.41302(9) 0.16718(7) 0.0143(2) Uani d . 1 1 . .
H H17C 0.5806 0.3642 0.2181 0.017 Uiso calc R 1 1 . .
H H17D 0.6005 0.4874 0.1791 0.017 Uiso calc R 1 1 . .
C C18B 0.67204(10) 0.37172(9) 0.09507(7) 0.0149(2) Uani d . 1 1 . .
H H18C 0.6703 0.4219 0.0447 0.018 Uiso calc R 1 1 . .
H H18D 0.6469 0.2984 0.0819 0.018 Uiso calc R 1 1 . .
C C19B 0.80624(10) 0.36410(9) 0.11548(7) 0.0162(2) Uani d . 1 1 . .
H H19C 0.8075 0.3142 0.1661 0.019 Uiso calc R 1 1 . .
H H19D 0.8623 0.3316 0.0685 0.019 Uiso calc R 1 1 . .
C C20B 0.86896(11) 0.56181(10) 0.06720(8) 0.0199(2) Uani d . 1 1 . .
H H20C 0.7880 0.6024 0.0663 0.024 Uiso calc PR 0.711(6) 1 A 1
H H20D 0.9005 0.5372 0.0106 0.024 Uiso calc PR 0.711(6) 1 A 1
H H20E 0.7929 0.5723 0.0433 0.024 Uiso d PR 0.289(6) 1 A 2
H H20F 0.9370 0.5472 0.0230 0.024 Uiso d PR 0.289(6) 1 A 2
C C21B 0.9682(2) 0.63305(15) 0.09897(11) 0.0199(5) Uani d P 0.711(6) 1 A 1
H H21C 1.0547 0.6143 0.0720 0.024 Uiso calc PR 0.711(6) 1 A 1
H H21D 0.9514 0.7122 0.0870 0.024 Uiso calc PR 0.711(6) 1 A 1
C C21X 0.8945(5) 0.6602(4) 0.1078(3) 0.0220(13) Uani d P 0.289(6) 1 A 2
H H21E 0.8165 0.7037 0.1245 0.026 Uiso calc PR 0.289(6) 1 A 2
H H21F 0.9569 0.7070 0.0711 0.026 Uiso calc PR 0.289(6) 1 A 2
C C22B 0.95215(12) 0.60541(10) 0.19016(8) 0.0227(2) Uani d . 1 1 . .
H H22C 0.8937 0.6584 0.2208 0.027 Uiso calc PR 0.711(6) 1 A 1
H H22D 1.0341 0.6058 0.2107 0.027 Uiso calc PR 0.711(6) 1 A 1
H H22E 1.0426 0.6022 0.1796 0.027 Uiso d PR 0.289(6) 1 A 2
H H22F 0.9250 0.6462 0.2386 0.027 Uiso d PR 0.289(6) 1 A 2
C C23B 0.89772(10) 0.49098(9) 0.20152(8) 0.0176(2) Uani d . 1 1 A .
C C24B 0.64097(12) 0.98164(10) 0.05625(8) 0.0232(2) Uani d . 1 1 . .
H H24D 0.6531 1.0590 0.0648 0.035 Uiso calc R 1 1 . .
H H24E 0.6399 0.9728 -0.0033 0.035 Uiso calc R 1 1 . .
H H24F 0.7101 0.9372 0.0746 0.035 Uiso calc R 1 1 . .

loop_
_atom_site_aniso_label
_atom_site_aniso_U_11
_atom_site_aniso_U_22
_atom_site_aniso_U_33
_atom_site_aniso_U_12
_atom_site_aniso_U_13
_atom_site_aniso_U_23
O1A 0.0202(4) 0.0133(4) 0.0431(6) -0.0036(3) -0.0094(4) -0.0003(4)
O2A 0.0184(4) 0.0217(4) 0.0351(5) 0.0006(3) -0.0088(4) -0.0047(4)
O3A 0.0289(5) 0.0235(4) 0.0225(5) -0.0046(3) -0.0100(4) 0.0054(3)
O4A 0.0241(4) 0.0126(4) 0.0340(5) -0.0021(3) -0.0001(4) -0.0035(3)
N1A 0.0153(4) 0.0134(4) 0.0182(5) 0.0009(3) -0.0029(3) -0.0001(3)
N2A 0.0130(4) 0.0119(4) 0.0152(4) 0.0000(3) -0.0021(3) -0.0003(3)
N3A 0.0168(4) 0.0146(4) 0.0183(5) -0.0031(3) -0.0025(4) 0.0019(3)
C1A 0.0140(5) 0.0131(5) 0.0156(5) 0.0013(4) -0.0014(4) -0.0006(4)
C2A 0.0129(5) 0.0168(5) 0.0196(5) 0.0011(4) -0.0033(4) -0.0011(4)
C3A 0.0141(5) 0.0146(5) 0.0183(5) -0.0007(4) -0.0014(4) -0.0020(4)
C4A 0.0162(5) 0.0137(5) 0.0174(5) 0.0003(4) -0.0016(4) -0.0003(4)
C5A 0.0153(5) 0.0136(5) 0.0159(5) 0.0010(4) -0.0028(4) 0.0000(4)
C6A 0.0131(5) 0.0137(5) 0.0129(5) -0.0007(4) -0.0007(4) -0.0009(4)
C7A 0.0157(5) 0.0133(5) 0.0135(5) 0.0012(4) -0.0008(4) -0.0005(4)
C8A 0.0170(5) 0.0135(5) 0.0141(5) 0.0012(4) -0.0024(4) 0.0002(4)
C9A 0.0170(5) 0.0142(5) 0.0173(5) 0.0023(4) -0.0008(4) 0.0001(4)
C10A 0.0168(5) 0.0170(5) 0.0163(5) -0.0001(4) -0.0014(4) 0.0005(4)
C11A 0.0211(5) 0.0135(5) 0.0174(5) -0.0009(4) -0.0025(4) -0.0009(4)
C12A 0.0199(5) 0.0146(5) 0.0266(6) 0.0023(4) 0.0002(4) -0.0046(4)
C13A 0.0171(5) 0.0157(5) 0.0221(6) 0.0010(4) 0.0002(4) -0.0023(4)
C14A 0.0171(5) 0.0159(5) 0.0218(6) -0.0006(4) -0.0005(4) -0.0039(4)
C15A 0.0232(6) 0.0175(6) 0.0407(8) -0.0054(4) -0.0075(5) -0.0057(5)
C16A 0.0299(7) 0.0263(7) 0.0319(7) -0.0080(5) -0.0067(5) -0.0025(5)
C17A 0.0134(5) 0.0145(5) 0.0152(5) 0.0002(4) -0.0034(4) -0.0006(4)
C18A 0.0151(5) 0.0136(5) 0.0174(5) 0.0006(4) -0.0032(4) -0.0016(4)
C19A 0.0145(5) 0.0133(5) 0.0228(6) 0.0002(4) -0.0040(4) -0.0003(4)
C20A 0.0349(7) 0.0192(6) 0.0188(6) -0.0076(5) 0.0016(5) 0.0020(4)
C21A 0.0393(7) 0.0172(6) 0.0239(6) -0.0076(5) 0.0004(5) 0.0007(5)
C22A 0.0207(6) 0.0207(6) 0.0264(6) -0.0060(4) -0.0046(5) -0.0006(5)
C23A 0.0127(5) 0.0170(5) 0.0218(6) 0.0000(4) -0.0047(4) 0.0009(4)
C24A 0.0275(6) 0.0192(6) 0.0255(6) -0.0067(5) -0.0003(5) -0.0015(5)
O1B 0.0219(4) 0.0138(4) 0.0349(5) -0.0040(3) -0.0111(4) 0.0006(3)
O2B 0.0248(4) 0.0216(4) 0.0311(5) -0.0033(3) -0.0136(4) 0.0008(4)
O3B 0.0269(5) 0.0238(4) 0.0242(5) -0.0018(3) -0.0112(4) 0.0039(3)
O4B 0.0247(4) 0.0118(4) 0.0246(4) -0.0027(3) 0.0000(3) -0.0020(3)
N1B 0.0148(4) 0.0128(4) 0.0164(5) 0.0003(3) -0.0018(3) 0.0003(3)
N2B 0.0123(4) 0.0112(4) 0.0157(4) 0.0003(3) -0.0022(3) 0.0001(3)
N3B 0.0186(4) 0.0141(4) 0.0185(5) -0.0044(3) -0.0039(4) 0.0021(3)
C1B 0.0132(5) 0.0135(5) 0.0132(5) 0.0010(4) -0.0011(4) 0.0002(4)
C2B 0.0129(5) 0.0147(5) 0.0148(5) 0.0006(4) -0.0015(4) 0.0000(4)
C3B 0.0143(5) 0.0147(5) 0.0140(5) -0.0009(4) -0.0012(4) -0.0008(4)
C4B 0.0163(5) 0.0129(5) 0.0155(5) 0.0004(4) -0.0023(4) -0.0004(4)
C5B 0.0142(5) 0.0139(5) 0.0159(5) 0.0015(4) -0.0023(4) 0.0003(4)
C6B 0.0128(5) 0.0137(5) 0.0123(5) -0.0003(4) -0.0013(4) -0.0005(4)
C7B 0.0142(5) 0.0129(5) 0.0134(5) 0.0017(4) -0.0013(4) 0.0000(4)
C8B 0.0150(5) 0.0123(5) 0.0152(5) 0.0008(4) -0.0033(4) 0.0004(4)
C9B 0.0171(5) 0.0132(5) 0.0152(5) 0.0014(4) -0.0011(4) -0.0011(4)
C10B 0.0164(5) 0.0146(5) 0.0153(5) -0.0007(4) -0.0019(4) 0.0008(4)
C11B 0.0195(5) 0.0116(5) 0.0177(5) -0.0003(4) -0.0045(4) -0.0004(4)
C12B 0.0214(5) 0.0141(5) 0.0252(6) 0.0026(4) 0.0020(5) -0.0033(4)
C13B 0.0166(5) 0.0161(5) 0.0232(6) 0.0010(4) 0.0018(4) -0.0012(4)
C14B 0.0173(5) 0.0151(5) 0.0172(5) -0.0007(4) -0.0017(4) -0.0015(4)
C15B 0.0236(6) 0.0158(5) 0.0356(7) -0.0048(4) -0.0091(5) -0.0035(5)
C16B 0.0305(7) 0.0244(6) 0.0314(7) -0.0083(5) -0.0037(5) -0.0019(5)
C17B 0.0127(5) 0.0157(5) 0.0150(5) -0.0002(4) -0.0041(4) -0.0002(4)
C18B 0.0141(5) 0.0145(5) 0.0162(5) 0.0002(4) -0.0031(4) -0.0010(4)
C19B 0.0136(5) 0.0132(5) 0.0220(6) -0.0010(4) -0.0039(4) -0.0006(4)
C20B 0.0208(5) 0.0178(5) 0.0202(6) -0.0027(4) -0.0027(4) 0.0041(4)
C21B 0.0223(12) 0.0154(8) 0.0217(9) -0.0054(7) -0.0025(7) 0.0004(6)
C21X 0.023(3) 0.017(2) 0.026(2) -0.0044(18) -0.0045(18) 0.0040(16)
C22B 0.0206(6) 0.0190(6) 0.0299(7) -0.0036(4) -0.0075(5) -0.0023(5)
C23B 0.0121(5) 0.0180(5) 0.0232(6) -0.0003(4) -0.0040(4) -0.0012(4)
C24B 0.0262(6) 0.0182(6) 0.0246(6) -0.0068(4) -0.0013(5) -0.0012(4)

loop_
_atom_type_symbol
_atom_type_description
_atom_type_scat_dispersion_real
_atom_type_scat_dispersion_imag
_atom_type_scat_source
C C 0.0033 0.0016 'International Tables Vol C Tables 4.2.6.8 and 6.1.1.4'
H H 0.0000 0.0000 'International Tables Vol C Tables 4.2.6.8 and 6.1.1.4'
N N 0.0061 0.0033 'International Tables Vol C Tables 4.2.6.8 and 6.1.1.4'
O O 0.0106 0.0060 'International Tables Vol C Tables 4.2.6.8 and 6.1.1.4'

loop_
_geom_angle_atom_site_label_1
_geom_angle_atom_site_label_2
_geom_angle_atom_site_label_3
_geom_angle
C14A O1A C15A 116.38(10)
C11A O4A C24A 118.17(9)
C7A N1A C1A 104.81(9)
C6A N2A C7A 106.44(9)
C6A N2A C17A 123.00(9)
C7A N2A C17A 130.56(9)
C23A N3A C19A 123.60(10)
C23A N3A C20A 112.69(10)
C19A N3A C20A 121.86(10)
N1A C1A C2A 130.19(10)
N1A C1A C6A 110.04(9)
C2A C1A C6A 119.77(10)
C1A C2A C3A 118.01(10)
C1A C2A H2AA 121.0
C3A C2A H2AA 121.0
C2A C3A C4A 120.96(10)
C2A C3A C14A 117.88(10)
C4A C3A C14A 121.14(10)
C5A C4A C3A 121.85(10)
C5A C4A H4AA 119.1
C3A C4A H4AA 119.1
C4A C5A C6A 116.44(10)
C4A C5A H5AA 121.8
C6A C5A H5AA 121.8
N2A C6A C5A 131.32(10)
N2A C6A C1A 105.72(9)
C5A C6A C1A 122.95(10)
N1A C7A N2A 112.99(10)
N1A C7A C8A 122.22(10)
N2A C7A C8A 124.79(10)
C9A C8A C13A 117.70(10)
C9A C8A C7A 124.36(10)
C13A C8A C7A 117.85(10)
C10A C9A C8A 121.69(10)
C10A C9A H9AA 119.2
C8A C9A H9AA 119.2
C11A C10A C9A 119.53(10)
C11A C10A H10A 120.2
C9A C10A H10A 120.2
O4A C11A C10A 124.98(10)
O4A C11A C12A 115.35(10)
C10A C11A C12A 119.66(10)
C13A C12A C11A 120.20(10)
C13A C12A H12A 119.9
C11A C12A H12A 119.9
C12A C13A C8A 121.19(11)
C12A C13A H13A 119.4
C8A C13A H13A 119.4
O2A C14A O1A 123.37(11)
O2A C14A C3A 124.80(11)
O1A C14A C3A 111.83(10)
O1A C15A C16A 110.50(11)
O1A C15A H15A 109.5
C16A C15A H15A 109.5
O1A C15A H15B 109.5
C16A C15A H15B 109.5
H15A C15A H15B 108.1
C15A C16A H16A 109.5
C15A C16A H16B 109.5
H16A C16A H16B 109.5
C15A C16A H16C 109.5
H16A C16A H16C 109.5
H16B C16A H16C 109.5
N2A C17A C18A 111.28(9)
N2A C17A H17A 109.4
C18A C17A H17A 109.4
N2A C17A H17B 109.4
C18A C17A H17B 109.4
H17A C17A H17B 108.0
C19A C18A C17A 112.21(9)
C19A C18A H18A 109.2
C17A C18A H18A 109.2
C19A C18A H18B 109.2
C17A C18A H18B 109.2
H18A C18A H18B 107.9
N3A C19A C18A 112.73(9)
N3A C19A H19A 109.0
C18A C19A H19A 109.0
N3A C19A H19B 109.0
C18A C19A H19B 109.0
H19A C19A H19B 107.8
N3A C20A C21A 102.67(10)
N3A C20A H20A 111.2
C21A C20A H20A 111.2
N3A C20A H20B 111.2
C21A C20A H20B 111.2
H20A C20A H20B 109.1
C22A C21A C20A 103.30(10)
C22A C21A H21A 111.1
C20A C21A H21A 111.1
C22A C21A H21B 111.1
C20A C21A H21B 111.1
H21A C21A H21B 109.1
C21A C22A C23A 103.75(10)
C21A C22A H22A 111.0
C23A C22A H22A 111.0
C21A C22A H22B 111.0
C23A C22A H22B 111.0
H22A C22A H22B 109.0
O3A C23A N3A 125.52(11)
O3A C23A C22A 126.59(11)
N3A C23A C22A 107.88(10)
O4A C24A H24A 109.5
O4A C24A H24B 109.5
H24A C24A H24B 109.5
O4A C24A H24C 109.5
H24A C24A H24C 109.5
H24B C24A H24C 109.5
C14B O1B C15B 116.14(9)
C11B O4B C24B 118.21(9)
C7B N1B C1B 104.69(9)
C6B N2B C7B 106.31(9)
C6B N2B C17B 124.17(9)
C7B N2B C17B 129.50(9)
C23B N3B C19B 123.55(10)
C23B N3B C20B 113.26(9)
C19B N3B C20B 123.16(10)
N1B C1B C2B 129.97(10)
N1B C1B C6B 110.21(9)
C2B C1B C6B 119.77(10)
C3B C2B C1B 117.91(10)
C3B C2B H2BA 121.0
C1B C2B H2BA 121.0
C2B C3B C4B 121.21(10)
C2B C3B C14B 117.62(10)
C4B C3B C14B 121.05(10)
C5B C4B C3B 121.62(10)
C5B C4B H4BA 119.2
C3B C4B H4BA 119.2
C4B C5B C6B 116.45(10)
C4B C5B H5BA 121.8
C6B C5B H5BA 121.8
N2B C6B C5B 131.51(10)
N2B C6B C1B 105.57(9)
C5B C6B C1B 122.92(10)
N1B C7B N2B 113.22(9)
N1B C7B C8B 123.28(9)
N2B C7B C8B 123.51(9)
C9B C8B C13B 118.28(10)
C9B C8B C7B 122.23(9)
C13B C8B C7B 119.42(10)
C8B C9B C10B 121.81(10)
C8B C9B H9BA 119.1
C10B C9B H9BA 119.1
C11B C10B C9B 119.00(10)
C11B C10B H10B 120.5
C9B C10B H10B 120.5
O4B C11B C10B 124.63(10)
O4B C11B C12B 115.51(10)
C10B C11B C12B 119.86(10)
C13B C12B C11B 120.26(10)
C13B C12B H12B 119.9
C11B C12B H12B 119.9
C12B C13B C8B 120.74(11)
C12B C13B H13B 119.6
C8B C13B H13B 119.6
O2B C14B O1B 123.42(10)
O2B C14B C3B 124.53(11)
O1B C14B C3B 112.02(9)
O1B C15B C16B 110.85(11)
O1B C15B H15C 109.5
C16B C15B H15C 109.5
O1B C15B H15D 109.5
C16B C15B H15D 109.5
H15C C15B H15D 108.1
C15B C16B H16D 109.5
C15B C16B H16E 109.5
H16D C16B H16E 109.5
C15B C16B H16F 109.5
H16D C16B H16F 109.5
H16E C16B H16F 109.5
N2B C17B C18B 111.97(9)
N2B C17B H17C 109.2
C18B C17B H17C 109.2
N2B C17B H17D 109.2
C18B C17B H17D 109.2
H17C C17B H17D 107.9
C17B C18B C19B 112.42(9)
C17B C18B H18C 109.1
C19B C18B H18C 109.1
C17B C18B H18D 109.1
C19B C18B H18D 109.1
H18C C18B H18D 107.9
N3B C19B C18B 113.49(9)
N3B C19B H19C 108.9
C18B C19B H19C 108.9
N3B C19B H19D 108.9
C18B C19B H19D 108.9
H19C C19B H19D 107.7
N3B C20B C21X 108.55(19)
N3B C20B C21B 101.86(10)
N3B C20B H20C 111.4
C21X C20B H20C 80.0
C21B C20B H20C 111.4
N3B C20B H20D 111.4
C21X C20B H20D 131.3
C21B C20B H20D 111.4
H20C C20B H20D 109.3
N3B C20B H20E 110.0
C21X C20B H20E 110.0
C21B C20B H20E 138.5
H20D C20B H20E 81.2
N3B C20B H20F 110.0
C21X C20B H20F 110.0
C21B C20B H20F 83.9
H20C C20B H20F 131.2
H20E C20B H20F 108.4
C22B C21B C20B 104.43(12)
C22B C21B H21C 110.9
C20B C21B H21C 110.9
C22B C21B H21D 110.9
C20B C21B H21D 110.9
H21C C21B H21D 108.9
C20B C21X C22B 101.0(3)
C20B C21X H21E 111.6
C22B C21X H21E 111.6
C20B C21X H21F 111.6
C22B C21X H21F 111.6
H21E C21X H21F 109.4
C21B C22B C23B 104.81(11)
C23B C22B C21X 103.05(17)
C21B C22B H22C 110.8
C23B C22B H22C 110.8
C21X C22B H22C 83.6
C21B C22B H22D 110.8
C23B C22B H22D 110.8
C21X C22B H22D 135.8
H22C C22B H22D 108.9
C21B C22B H22E 82.5
C23B C22B H22E 111.1
C21X C22B H22E 111.1
H22C C22B H22E 130.4
C21B C22B H22F 133.9
C23B C22B H22F 111.2
C21X C22B H22F 111.2
H22D C22B H22F 82.4
H22E C22B H22F 109.1
O3B C23B N3B 125.50(11)
O3B C23B C22B 126.40(11)
N3B C23B C22B 108.10(10)
O4B C24B H24D 109.5
O4B C24B H24E 109.5
H24D C24B H24E 109.5
O4B C24B H24F 109.5
H24D C24B H24F 109.5
H24E C24B H24F 109.5

loop_
_geom_bond_atom_site_label_1
_geom_bond_atom_site_label_2
_geom_bond_distance
O1A C14A 1.3506(14)
O1A C15A 1.4524(14)
O2A C14A 1.2099(14)
O3A C23A 1.2238(15)
O4A C11A 1.3590(13)
O4A C24A 1.4318(15)
N1A C7A 1.3266(14)
N1A C1A 1.3890(14)
N2A C6A 1.3783(13)
N2A C7A 1.3832(13)
N2A C17A 1.4651(13)
N3A C23A 1.3550(15)
N3A C19A 1.4565(14)
N3A C20A 1.4579(15)
C1A C2A 1.3957(15)
C1A C6A 1.4101(14)
C2A C3A 1.3968(15)
C2A H2AA 0.9500
C3A C4A 1.4120(15)
C3A C14A 1.4861(15)
C4A C5A 1.3857(15)
C4A H4AA 0.9500
C5A C6A 1.3941(14)
C5A H5AA 0.9500
C7A C8A 1.4718(15)
C8A C9A 1.3954(15)
C8A C13A 1.4083(15)
C9A C10A 1.3955(15)
C9A H9AA 0.9500
C10A C11A 1.3920(15)
C10A H10A 0.9500
C11A C12A 1.4001(16)
C12A C13A 1.3813(16)
C12A H12A 0.9500
C13A H13A 0.9500
C15A C16A 1.500(2)
C15A H15A 0.9900
C15A H15B 0.9900
C16A H16A 0.9800
C16A H16B 0.9800
C16A H16C 0.9800
C17A C18A 1.5279(15)
C17A H17A 0.9900
C17A H17B 0.9900
C18A C19A 1.5248(15)
C18A H18A 0.9900
C18A H18B 0.9900
C19A H19A 0.9900
C19A H19B 0.9900
C20A C21A 1.5282(18)
C20A H20A 0.9900
C20A H20B 0.9900
C21A C22A 1.5181(19)
C21A H21A 0.9900
C21A H21B 0.9900
C22A C23A 1.5193(16)
C22A H22A 0.9900
C22A H22B 0.9900
C24A H24A 0.9800
C24A H24B 0.9800
C24A H24C 0.9800
O1B C14B 1.3490(14)
O1B C15B 1.4560(14)
O2B C14B 1.2099(14)
O3B C23B 1.2255(15)
O4B C11B 1.3611(13)
O4B C24B 1.4331(15)
N1B C7B 1.3229(14)
N1B C1B 1.3883(13)
N2B C6B 1.3790(13)
N2B C7B 1.3847(13)
N2B C17B 1.4656(13)
N3B C23B 1.3519(15)
N3B C19B 1.4568(14)
N3B C20B 1.4608(15)
C1B C2B 1.3939(15)
C1B C6B 1.4109(14)
C2B C3B 1.3920(15)
C2B H2BA 0.9500
C3B C4B 1.4147(15)
C3B C14B 1.4851(15)
C4B C5B 1.3832(15)
C4B H4BA 0.9500
C5B C6B 1.3941(14)
C5B H5BA 0.9500
C7B C8B 1.4698(15)
C8B C9B 1.3908(15)
C8B C13B 1.4044(15)
C9B C10B 1.3958(15)
C9B H9BA 0.9500
C10B C11B 1.3955(15)
C10B H10B 0.9500
C11B C12B 1.4012(16)
C12B C13B 1.3817(16)
C12B H12B 0.9500
C13B H13B 0.9500
C15B C16B 1.4991(19)
C15B H15C 0.9900
C15B H15D 0.9900
C16B H16D 0.9800
C16B H16E 0.9800
C16B H16F 0.9800
C17B C18B 1.5269(15)
C17B H17C 0.9900
C17B H17D 0.9900
C18B C19B 1.5283(14)
C18B H18C 0.9900
C18B H18D 0.9900
C19B H19C 0.9900
C19B H19D 0.9900
C20B C21X 1.462(4)
C20B C21B 1.565(2)
C20B H20C 0.9900
C20B H20D 0.9900
C20B H20E 0.9600
C20B H20F 0.9600
C21B C22B 1.477(2)
C21B H21C 0.9900
C21B H21D 0.9900
C21X C22B 1.652(5)
C21X H21E 0.9900
C21X H21F 0.9900
C22B C23B 1.5209(16)
C22B H22C 0.9900
C22B H22D 0.9900
C22B H22E 0.9601
C22B H22F 0.9599
C24B H24D 0.9800
C24B H24E 0.9800
C24B H24F 0.9800

loop_
_geom_hbond_atom_site_label_D
_geom_hbond_atom_site_label_H
_geom_hbond_atom_site_label_A
_geom_hbond_site_symmetry_A
_geom_hbond_distance_DH
_geom_hbond_distance_HA
_geom_hbond_distance_DA
_geom_hbond_angle_DHA
_geom_hbond_publ_flag
C5A H5AA O3B 1_455 0.95 2.30 3.2382(15) 171 yes
C5B H5BA O3A 1_655 0.95 2.38 3.3244(15) 172 yes
C19A H19A O2A 1_455 0.99 2.58 3.3034(14) 130 yes
C19A H19B O3B 1_455 0.99 2.53 3.2681(15) 131 yes
C19B H19C O3A 1_655 0.99 2.46 3.2007(15) 131 yes
C9B H9BA Cg1 2_665 0.95 2.85 3.5237(12) 129 yes
C10B H10B Cg4 2_665 0.95 2.80 3.4556(12) 127 yes
C16A H16B Cg5 1_555 0.98 2.83 3.8093(15) 175 yes
C18A H18A Cg6 2_556 0.99 2.70 3.5251(12) 141 yes
C24A H24C Cg2 2_556 0.98 2.76 3.7186(14) 165 yes

loop_
_geom_torsion_atom_site_label_1
_geom_torsion_atom_site_label_2
_geom_torsion_atom_site_label_3
_geom_torsion_atom_site_label_4
_geom_torsion
C7A N1A C1A C2A 178.81(12)
C7A N1A C1A C6A -0.57(12)
N1A C1A C2A C3A 179.72(11)
C6A C1A C2A C3A -0.95(16)
C1A C2A C3A C4A -0.36(17)
C1A C2A C3A C14A 178.38(10)
C2A C3A C4A C5A 1.03(17)
C14A C3A C4A C5A -177.67(11)
C3A C4A C5A C6A -0.34(16)
C7A N2A C6A C5A 179.04(11)
C17A N2A C6A C5A -0.97(18)
C7A N2A C6A C1A -0.24(11)
C17A N2A C6A C1A 179.75(9)
C4A C5A C6A N2A 179.80(11)
C4A C5A C6A C1A -1.02(16)
N1A C1A C6A N2A 0.51(12)
C2A C1A C6A N2A -178.94(10)
N1A C1A C6A C5A -178.85(10)
C2A C1A C6A C5A 1.70(17)
C1A N1A C7A N2A 0.43(12)
C1A N1A C7A C8A 179.73(10)
C6A N2A C7A N1A -0.12(12)
C17A N2A C7A N1A 179.90(10)
C6A N2A C7A C8A -179.40(10)
C17A N2A C7A C8A 0.61(18)
N1A C7A C8A C9A 142.34(12)
N2A C7A C8A C9A -38.44(17)
N1A C7A C8A C13A -34.16(16)
N2A C7A C8A C13A 145.06(11)
C13A C8A C9A C10A -0.77(17)
C7A C8A C9A C10A -177.28(10)
C8A C9A C10A C11A -0.42(17)
C24A O4A C11A C10A 0.81(17)
C24A O4A C11A C12A 179.96(11)
C9A C10A C11A O4A -179.57(11)
C9A C10A C11A C12A 1.32(17)
O4A C11A C12A C13A 179.80(11)
C10A C11A C12A C13A -1.00(18)
C11A C12A C13A C8A -0.22(19)
C9A C8A C13A C12A 1.09(17)
C7A C8A C13A C12A 177.83(11)
C15A O1A C14A O2A -1.09(18)
C15A O1A C14A C3A 178.91(10)
C2A C3A C14A O2A -1.66(18)
C4A C3A C14A O2A 177.08(12)
C2A C3A C14A O1A 178.34(10)
C4A C3A C14A O1A -2.92(16)
C14A O1A C15A C16A 85.97(14)
C6A N2A C17A C18A -77.35(12)
C7A N2A C17A C18A 102.63(12)
N2A C17A C18A C19A 179.58(9)
C23A N3A C19A C18A -119.70(12)
C20A N3A C19A C18A 76.91(13)
C17A C18A C19A N3A 64.97(12)
C23A N3A C20A C21A 22.69(14)
C19A N3A C20A C21A -172.26(10)
N3A C20A C21A C22A -30.40(13)
C20A C21A C22A C23A 27.87(13)
C19A N3A C23A O3A 8.94(18)
C20A N3A C23A O3A 173.68(11)
C19A N3A C23A C22A -169.69(10)
C20A N3A C23A C22A -4.94(13)
C21A C22A C23A O3A 166.27(12)
C21A C22A C23A N3A -15.13(13)
C7B N1B C1B C2B -176.49(11)
C7B N1B C1B C6B 0.88(12)
N1B C1B C2B C3B 178.73(11)
C6B C1B C2B C3B 1.58(16)
C1B C2B C3B C4B 1.46(16)
C1B C2B C3B C14B -174.69(10)
C2B C3B C4B C5B -2.86(17)
C14B C3B C4B C5B 173.15(10)
C3B C4B C5B C6B 1.04(16)
C7B N2B C6B C5B -179.16(11)
C17B N2B C6B C5B -0.53(18)
C7B N2B C6B C1B 0.57(11)
C17B N2B C6B C1B 179.20(9)
C4B C5B C6B N2B -178.22(11)
C4B C5B C6B C1B 2.09(16)
N1B C1B C6B N2B -0.91(12)
C2B C1B C6B N2B 176.76(10)
N1B C1B C6B C5B 178.85(10)
C2B C1B C6B C5B -3.48(16)
C1B N1B C7B N2B -0.52(12)
C1B N1B C7B C8B 179.13(10)
C6B N2B C7B N1B -0.04(12)
C17B N2B C7B N1B -178.57(10)
C6B N2B C7B C8B -179.69(10)
C17B N2B C7B C8B 1.78(17)
N1B C7B C8B C9B -128.34(12)
N2B C7B C8B C9B 51.28(16)
N1B C7B C8B C13B 48.53(16)
N2B C7B C8B C13B -131.85(12)
C13B C8B C9B C10B 1.75(17)
C7B C8B C9B C10B 178.66(10)
C8B C9B C10B C11B 0.26(17)
C24B O4B C11B C10B -0.90(16)
C24B O4B C11B C12B 179.28(11)
C9B C10B C11B O4B 178.28(10)
C9B C10B C11B C12B -1.91(17)
O4B C11B C12B C13B -178.67(11)
C10B C11B C12B C13B 1.50(18)
C11B C12B C13B C8B 0.57(19)
C9B C8B C13B C12B -2.17(17)
C7B C8B C13B C12B -179.17(11)
C15B O1B C14B O2B 1.87(17)
C15B O1B C14B C3B -176.53(10)
C2B C3B C14B O2B 13.21(17)
C4B C3B C14B O2B -162.95(12)
C2B C3B C14B O1B -168.41(10)
C4B C3B C14B O1B 15.43(15)
C14B O1B C15B C16B -81.55(14)
C6B N2B C17B C18B 75.69(13)
C7B N2B C17B C18B -106.01(12)
N2B C17B C18B C19B -178.22(9)
C23B N3B C19B C18B 122.57(12)
C20B N3B C19B C18B -59.60(14)
C17B C18B C19B N3B -62.93(12)
C23B N3B C20B C21X -14.2(3)
C19B N3B C20B C21X 167.8(3)
C23B N3B C20B C21B 18.41(14)
C19B N3B C20B C21B -159.62(12)
N3B C20B C21B C22B -26.58(16)
C21X C20B C21B C22B 79.5(4)
N3B C20B C21X C22B 22.6(3)
C21B C20B C21X C22B -60.1(3)
C20B C21B C22B C23B 25.41(16)
C20B C21B C22B C21X -65.3(3)
C20B C21X C22B C21B 73.6(4)
C20B C21X C22B C23B -23.5(3)
C19B N3B C23B O3B -4.92(18)
C20B N3B C23B O3B 177.06(11)
C19B N3B C23B C22B 175.12(10)
C20B N3B C23B C22B -2.90(13)
C21B C22B C23B O3B 164.98(14)
C21X C22B C23B O3B -163.5(2)
C21B C22B C23B N3B -15.06(15)
C21X C22B C23B N3B 16.5(2)
